data_4022721
loop_
_publ_author_name
'Costa Metallinos'
'Travis Dudding'
'Josh Zaifman'
'Jennifer L. Chaytor'
'Nicholas J. Taylor'

_publ_section_title
;
 An Experimental and Theoretical Study of the Asymmetric Lithiation
 of 1,2,3,5,6,7-Hexahydro-3a,4a-diazacyclopenta[def]phenanthren-4-one
;
_journal_name_full 'Journal of Organic Chemistry'
_journal_page_first 957
_journal_page_last 963
_journal_paper_doi 10.1021/jo062244t
_journal_volume 72
_journal_year 2007
_chemical_formula_sum 'C14 H14 Br2 N2 O'
_chemical_formula_weight 386.09
_chemical_name_systematic
; 
 ? 
;
_space_group_IT_number 1
_symmetry_cell_setting triclinic
_symmetry_space_group_name_Hall 'P 1'
_symmetry_space_group_name_H-M 'P 1'
_atom_sites_solution_hydrogens geom
_atom_sites_solution_primary direct
_atom_sites_solution_secondary difmap
_audit_creation_method SHELXL-97
_cell_angle_alpha 63.330(1)
_cell_angle_beta 85.655(1)
_cell_angle_gamma 72.561(1)
_cell_formula_units_Z 2
_cell_length_a 7.7309(3)
_cell_length_b 9.8742(4)
_cell_length_c 10.3592(4)
_cell_measurement_reflns_used 6566
_cell_measurement_temperature 180(1)
_cell_measurement_theta_max 34.97
_cell_measurement_theta_min 2.42
_cell_volume 672.57(5)
_computing_cell_refinement SAINT
_computing_data_collection SMART
_computing_data_reduction SAINT
_computing_molecular_graphics SHELXTL
_computing_publication_material SHELXTL
_computing_structure_refinement SHELXTL
_computing_structure_solution SHELXTL
_diffrn_ambient_temperature 180(1)
_diffrn_measured_fraction_theta_full 0.982
_diffrn_measured_fraction_theta_max 0.982
_diffrn_measurement_device_type 'Bruker APEX'
_diffrn_measurement_method Omega
_diffrn_radiation_monochromator graphite
_diffrn_radiation_source 'fine-focus sealed tube'
_diffrn_radiation_type MoK\a
_diffrn_radiation_wavelength 0.71073
_diffrn_reflns_av_R_equivalents 0.0196
_diffrn_reflns_av_sigmaI/netI 0.0339
_diffrn_reflns_limit_h_max 10
_diffrn_reflns_limit_h_min -10
_diffrn_reflns_limit_k_max 13
_diffrn_reflns_limit_k_min -13
_diffrn_reflns_limit_l_max 14
_diffrn_reflns_limit_l_min -14
_diffrn_reflns_number 7506
_diffrn_reflns_theta_full 30.03
_diffrn_reflns_theta_max 30.03
_diffrn_reflns_theta_min 2.21
_exptl_absorpt_coefficient_mu 6.019
_exptl_absorpt_correction_T_max 0.628
_exptl_absorpt_correction_T_min 0.330
_exptl_absorpt_correction_type integration
_exptl_absorpt_process_details 'Face-indexed analytical'
_exptl_crystal_colour Colourless
_exptl_crystal_density_diffrn 1.906
_exptl_crystal_density_method 'not measured'
_exptl_crystal_description 'Triangular needle fragment'
_exptl_crystal_F_000 380
_exptl_crystal_size_max 0.22
_exptl_crystal_size_mid 0.14
_exptl_crystal_size_min 0.12
_refine_diff_density_max 0.573
_refine_diff_density_min -0.372
_refine_diff_density_rms 0.071
_refine_ls_abs_structure_details 'Flack H D (1983), Acta Cryst. A39, 876-881'
_refine_ls_abs_structure_Flack -0.017(6)
_refine_ls_extinction_coef 0.0165(4)
_refine_ls_extinction_expression Fc^*^=kFc[1+0.001xFc^2^\l^3^/sin(2\q)]^-1/4^
_refine_ls_extinction_method SHELXL
_refine_ls_goodness_of_fit_ref 1.300
_refine_ls_hydrogen_treatment mixed
_refine_ls_matrix_type full
_refine_ls_number_parameters 337
_refine_ls_number_reflns 6709
_refine_ls_number_restraints 0
_refine_ls_restrained_S_all 1.300
_refine_ls_R_factor_all 0.0283
_refine_ls_R_factor_gt 0.0259
_refine_ls_shift/su_max 0.001
_refine_ls_shift/su_mean 0.000
_refine_ls_structure_factor_coef Fsqd
_refine_ls_weighting_details 'calc w=1/[\s^2^(Fo^2^)+(0.0100P)^2^+0.0000P] where P=(Fo^2^+2Fc^2^)/3'
_refine_ls_weighting_scheme calc
_refine_ls_wR_factor_gt 0.0484
_refine_ls_wR_factor_ref 0.0487
_reflns_number_gt 6187
_reflns_number_total 6709
_reflns_threshold_expression >2sigma(I)
_cod_data_source_file jo062244trom20061030_025138.cif
_cod_data_source_block cm1345am
_cod_depositor_comments
;
The following automatic conversions were performed:
'_symmetry_cell_setting' value 'Triclinic' changed to 'triclinic'
according to '/home/saulius/struct/CIF-dictionaries/cif_core.dic'
dictionary named 'cif_core.dic' version 2.4.1 from
2010-06-29.

'_exptl_absorpt_correction_type' value 'Integration' changed
to 'integration' according to
'/home/saulius/struct/CIF-dictionaries/cif_core.dic' dictionary named
'cif_core.dic' version 2.4.1 from 2010-06-29.

Automatic conversion script
Id: cif_fix_enum 1527 2010-12-29 10:47:43Z saulius 
;
_cod_database_code 4022721

loop_
_symmetry_equiv_pos_as_xyz
'x, y, z'

loop_
_atom_site_label
_atom_site_type_symbol
_atom_site_fract_x
_atom_site_fract_y
_atom_site_fract_z
_atom_site_U_iso_or_equiv
_atom_site_adp_type
_atom_site_occupancy
_atom_site_symmetry_multiplicity
_atom_site_calc_flag
_atom_site_refinement_flags
_atom_site_disorder_assembly
_atom_site_disorder_group
Br13 Br 0.6269 0.8576 0.7811 0.03394(10) Uani 1 1 d . . .
Br14 Br 0.75017(7) 0.71107(5) 0.54185(5) 0.03223(9) Uani 1 1 d . . .
Br28 Br 0.11757(7) 0.63552(5) 0.22176(5) 0.03701(10) Uani 1 1 d . . .
Br29 Br 0.24350(7) 0.25184(5) 0.46000(5) 0.03462(9) Uani 1 1 d . . .
N1 N 0.7847(4) 0.2496(3) 1.1655(3) 0.0262(6) Uani 1 1 d . . .
C2 C 0.7054(5) 0.2846(4) 1.2852(3) 0.0324(8) Uani 1 1 d . . .
H2 H 0.5724 0.2976 1.2797 0.039 Uiso 1 1 calc R . .
C3 C 0.7252(5) 0.4407(4) 1.2615(4) 0.0347(8) Uani 1 1 d . . .
H3X H 0.8554 0.4252 1.2790 0.042 Uiso 1 1 calc R . .
H3Y H 0.6589 0.4689 1.3358 0.042 Uiso 1 1 calc R . .
C4 C 0.6587(5) 0.5835(4) 1.1124(3) 0.0280(7) Uani 1 1 d . . .
H4X H 0.5246 0.6252 1.1063 0.034 Uiso 1 1 calc R . .
H4Y H 0.7093 0.6690 1.1009 0.034 Uiso 1 1 calc R . .
C4A C 0.7168(4) 0.5362(4) 0.9925(3) 0.0225(7) Uani 1 1 d . . .
C5 C 0.7137(4) 0.6349(3) 0.8431(3) 0.0232(7) Uani 1 1 d . . .
C6 C 0.7629(4) 0.5734(4) 0.7430(3) 0.0238(7) Uani 1 1 d . . .
C6A C 0.8165(4) 0.4100(4) 0.7841(3) 0.0240(7) Uani 1 1 d . . .
C7 C 0.8608(5) 0.3246(4) 0.6911(3) 0.0342(8) Uani 1 1 d . . .
H7X H 0.9357 0.3749 0.6127 0.041 Uiso 1 1 calc R . .
H7Y H 0.7469 0.3338 0.6458 0.041 Uiso 1 1 calc R . .
C8 C 0.9638(6) 0.1494(4) 0.7805(4) 0.0417(10) Uani 1 1 d . . .
H8X H 0.9691 0.0935 0.7207 0.050 Uiso 1 1 calc R . .
H8Y H 1.0902 0.1409 0.8023 0.050 Uiso 1 1 calc R . .
C9 C 0.8834(6) 0.0641(4) 0.9226(4) 0.0422(10) Uani 1 1 d . . .
H9X H 0.7656 0.0544 0.9028 0.051 Uiso 1 1 calc R . .
H9Y H 0.9667 -0.0439 0.9792 0.051 Uiso 1 1 calc R . .
N10 N 0.8576(4) 0.1554(3) 1.0040(3) 0.0299(7) Uani 1 1 d . . .
C10A C 0.8213(4) 0.3182(4) 0.9309(3) 0.0254(7) Uani 1 1 d . . .
C10B C 0.7748(4) 0.3771(4) 1.0302(3) 0.0230(7) Uani 1 1 d . . .
C11 C 0.8269(5) 0.1107(4) 1.1495(3) 0.0308(8) Uani 1 1 d . . .
C12 C 0.7842(6) 0.1509(4) 1.4312(3) 0.0398(9) Uani 1 1 d . . .
H12X H 0.7660 0.0529 1.4406 0.060 Uiso 1 1 calc R . .
H12Y H 0.7235 0.1765 1.5074 0.060 Uiso 1 1 calc R . .
H12Z H 0.9146 0.1362 1.4406 0.060 Uiso 1 1 calc R . .
O15 O 0.8356(4) -0.0231(3) 1.2408(2) 0.0462(7) Uani 1 1 d . . .
N16 N 0.3019(4) 0.4113(3) -0.1647(3) 0.0265(6) Uani 1 1 d . A .
C17 C 0.3100(5) 0.5640(4) -0.2842(3) 0.0351(9) Uani 1 1 d . . .
H17 H 0.4344 0.5721 -0.2770 0.042 Uiso 1 1 calc R . .
C18 C 0.1771(5) 0.6957(4) -0.2594(3) 0.0352(8) Uani 1 1 d . . .
H18X H 0.0531 0.6980 -0.2803 0.042 Uiso 1 1 calc R . .
H18Y H 0.1951 0.7973 -0.3318 0.042 Uiso 1 1 calc R . .
C19 C 0.1832(5) 0.6911(4) -0.1098(3) 0.0305(8) Uani 1 1 d . . .
H19X H 0.2839 0.7300 -0.1013 0.037 Uiso 1 1 calc R . .
H19Y H 0.0680 0.7621 -0.0987 0.037 Uiso 1 1 calc R . .
C19A C 0.2108(4) 0.5239(4) 0.0086(3) 0.0229(7) Uani 1 1 d . A .
C20 C 0.1949(4) 0.4752(4) 0.1577(3) 0.0242(7) Uani 1 1 d . . .
C21 C 0.2331(4) 0.3137(4) 0.2581(3) 0.0247(7) Uani 1 1 d . A .
C21A C 0.2825(5) 0.1944(4) 0.2139(3) 0.0280(7) Uani 1 1 d . . .
C22X C 0.3069(11) 0.0114(9) 0.3028(9) 0.0241(10) Uiso 0.46 1 d P A 1
H22W H 0.3643 -0.0286 0.4004 0.029 Uiso 0.46 1 calc PR A 1
H22X H 0.1867 -0.0075 0.3142 0.029 Uiso 0.46 1 calc PR A 1
C23X C 0.4278(11) -0.0779(9) 0.2221(8) 0.0288(11) Uiso 0.46 1 d P A 1
H23W H 0.5530 -0.0726 0.2264 0.035 Uiso 0.46 1 calc PR A 1
H23X H 0.4322 -0.1911 0.2743 0.035 Uiso 0.46 1 calc PR A 1
C24X C 0.3661(11) -0.0153(9) 0.0637(8) 0.0274(10) Uiso 0.46 1 d P A 1
H24W H 0.4553 -0.0719 0.0173 0.033 Uiso 0.46 1 calc PR A 1
H24X H 0.2465 -0.0297 0.0561 0.033 Uiso 0.46 1 calc PR A 1
C22Y C 0.3544(9) 0.0205(8) 0.3070(7) 0.0241(10) Uiso 0.54 1 d P A 2
H22Y H 0.2851 -0.0119 0.3946 0.029 Uiso 0.54 1 calc PR A 2
H22Z H 0.4839 -0.0086 0.3378 0.029 Uiso 0.54 1 calc PR A 2
C23Y C 0.3331(9) -0.0642(7) 0.2147(7) 0.0288(11) Uiso 0.54 1 d P A 2
H23Y H 0.2026 -0.0380 0.1886 0.035 Uiso 0.54 1 calc PR A 2
H23Z H 0.3810 -0.1807 0.2733 0.035 Uiso 0.54 1 calc PR A 2
C24Y C 0.4376(9) -0.0117(8) 0.0726(7) 0.0274(10) Uiso 0.54 1 d P A 2
H24Y H 0.5685 -0.0356 0.0960 0.033 Uiso 0.54 1 calc PR A 2
H24Z H 0.4247 -0.0668 0.0159 0.033 Uiso 0.54 1 calc PR A 2
N25 N 0.3528(4) 0.1584(3) -0.0074(3) 0.0346(7) Uani 1 1 d . . .
C25A C 0.2950(5) 0.2466(4) 0.0681(3) 0.0274(7) Uani 1 1 d . A .
C25B C 0.2646(5) 0.4035(4) -0.0297(3) 0.0238(7) Uani 1 1 d . . .
C26 C 0.3660(5) 0.2579(4) -0.1524(3) 0.0342(8) Uani 1 1 d . A .
C27 C 0.2822(6) 0.5753(4) -0.4298(3) 0.0424(10) Uani 1 1 d . . .
H27X H 0.3808 0.4942 -0.4434 0.064 Uiso 1 1 calc R . .
H27Y H 0.2820 0.6808 -0.5046 0.064 Uiso 1 1 calc R . .
H27Z H 0.1656 0.5582 -0.4373 0.064 Uiso 1 1 calc R . .
O30 O 0.4244(4) 0.2149(3) -0.2449(3) 0.0502(8) Uani 1 1 d . . .

loop_
_atom_site_aniso_label
_atom_site_aniso_U_11
_atom_site_aniso_U_22
_atom_site_aniso_U_33
_atom_site_aniso_U_23
_atom_site_aniso_U_13
_atom_site_aniso_U_12
Br13 0.0469(2) 0.01806(16) 0.03078(19) -0.00793(14) 0.00471(16) -0.00666(15)
Br14 0.0398(2) 0.02682(18) 0.01948(16) -0.00377(13) 0.00053(14) -0.00576(15)
Br28 0.0590(3) 0.0310(2) 0.02901(19) -0.01949(16) 0.00837(17) -0.01589(18)
Br29 0.0428(2) 0.0379(2) 0.01841(16) -0.01231(14) 0.00543(14) -0.00698(16)
N1 0.0383(17) 0.0190(13) 0.0183(13) -0.0060(10) 0.0058(12) -0.0091(12)
C2 0.039(2) 0.0341(19) 0.0245(17) -0.0131(14) 0.0085(15) -0.0129(16)
C3 0.050(2) 0.0299(18) 0.0245(17) -0.0144(15) 0.0048(16) -0.0090(17)
C4 0.038(2) 0.0235(16) 0.0240(17) -0.0127(13) 0.0064(15) -0.0088(14)
C4A 0.0244(17) 0.0256(16) 0.0215(16) -0.0142(13) 0.0043(13) -0.0079(13)
C5 0.0264(17) 0.0143(14) 0.0253(16) -0.0077(12) 0.0023(13) -0.0032(12)
C6 0.0253(17) 0.0218(15) 0.0190(14) -0.0047(12) 0.0002(13) -0.0066(13)
C6A 0.0239(17) 0.0244(16) 0.0205(15) -0.0080(12) 0.0008(13) -0.0059(13)
C7 0.048(2) 0.0289(18) 0.0241(17) -0.0127(14) 0.0040(15) -0.0084(16)
C8 0.062(3) 0.032(2) 0.0297(19) -0.0190(16) 0.0049(18) -0.0045(18)
C9 0.072(3) 0.0248(18) 0.0325(19) -0.0177(15) 0.0051(19) -0.0100(18)
N10 0.0473(19) 0.0175(13) 0.0234(13) -0.0098(11) 0.0045(13) -0.0073(13)
C10A 0.0309(18) 0.0193(15) 0.0223(15) -0.0087(12) 0.0055(13) -0.0045(13)
C10B 0.0266(17) 0.0234(16) 0.0192(15) -0.0095(13) 0.0044(13) -0.0084(14)
C11 0.044(2) 0.0221(16) 0.0248(16) -0.0106(13) 0.0084(15) -0.0095(15)
C12 0.063(3) 0.0330(19) 0.0240(17) -0.0098(15) 0.0035(17) -0.0197(19)
O15 0.084(2) 0.0221(12) 0.0283(13) -0.0070(10) 0.0080(13) -0.0186(13)
N16 0.0378(17) 0.0233(13) 0.0175(13) -0.0097(11) 0.0049(12) -0.0074(12)
C17 0.049(2) 0.0271(18) 0.0227(17) -0.0070(14) 0.0053(16) -0.0104(16)
C18 0.055(2) 0.0226(17) 0.0244(17) -0.0065(13) 0.0016(16) -0.0119(17)
C19 0.047(2) 0.0231(16) 0.0241(17) -0.0115(14) 0.0042(16) -0.0134(15)
C19A 0.0268(18) 0.0225(16) 0.0193(15) -0.0069(13) 0.0024(13) -0.0113(14)
C20 0.0297(18) 0.0259(16) 0.0234(15) -0.0162(13) 0.0026(13) -0.0090(14)
C21 0.0281(18) 0.0304(17) 0.0159(14) -0.0111(13) 0.0038(13) -0.0085(14)
C21A 0.0341(19) 0.0261(16) 0.0194(15) -0.0086(13) 0.0029(13) -0.0058(14)
N25 0.056(2) 0.0191(13) 0.0222(14) -0.0099(11) 0.0053(13) -0.0023(14)
C25A 0.036(2) 0.0215(15) 0.0225(15) -0.0109(13) 0.0033(14) -0.0045(14)
C25B 0.0295(18) 0.0223(16) 0.0150(14) -0.0059(12) 0.0011(13) -0.0053(13)
C26 0.047(2) 0.0266(17) 0.0194(15) -0.0097(13) -0.0009(15) 0.0012(16)
C27 0.068(3) 0.0324(19) 0.0222(17) -0.0088(15) 0.0087(18) -0.0162(19)
O30 0.085(2) 0.0305(14) 0.0249(13) -0.0149(11) 0.0086(14) 0.0001(14)

loop_
_atom_type_symbol
_atom_type_description
_atom_type_scat_dispersion_real
_atom_type_scat_dispersion_imag
_atom_type_scat_source
C C 0.0033 0.0016 'International Tables Vol C Tables 4.2.6.8 and 6.1.1.4'
H H 0.0000 0.0000 'International Tables Vol C Tables 4.2.6.8 and 6.1.1.4'
N N 0.0061 0.0033 'International Tables Vol C Tables 4.2.6.8 and 6.1.1.4'
O O 0.0106 0.0060 'International Tables Vol C Tables 4.2.6.8 and 6.1.1.4'
Br Br -0.2901 2.4595 'International Tables Vol C Tables 4.2.6.8 and 6.1.1.4'

loop_
_geom_angle_atom_site_label_1
_geom_angle_atom_site_label_2
_geom_angle_atom_site_label_3
_geom_angle
C10B N1 C11 109.0(2)
C10B N1 C2 117.8(3)
C11 N1 C2 130.8(3)
N1 C2 C3 108.7(3)
N1 C2 C12 112.2(3)
C3 C2 C12 113.3(3)
C2 C3 C4 117.6(3)
C4A C4 C3 110.8(3)
C10B C4A C5 114.4(3)
C10B C4A C4 117.1(3)
C5 C4A C4 128.5(3)
C6 C5 C4A 122.0(3)
C6 C5 Br13 120.9(2)
C4A C5 Br13 117.0(2)
C5 C6 C6A 122.4(3)
C5 C6 Br14 120.6(2)
C6A C6 Br14 116.9(2)
C10A C6A C6 113.5(3)
C10A C6A C7 117.0(3)
C6 C6A C7 129.4(3)
C6A C7 C8 111.0(3)
C9 C8 C7 115.4(3)
N10 C9 C8 108.5(3)
C10A N10 C11 109.6(3)
C10A N10 C9 119.6(3)
C11 N10 C9 129.5(3)
C10B C10A C6A 124.5(3)
C10B C10A N10 107.8(3)
C6A C10A N10 127.5(3)
C4A C10B C10A 123.1(3)
C4A C10B N1 128.9(3)
C10A C10B N1 107.8(3)
O15 C11 N10 125.8(3)
O15 C11 N1 128.6(3)
N10 C11 N1 105.6(2)
C25B N16 C26 109.3(2)
C25B N16 C17 118.6(3)
C26 N16 C17 130.4(3)
N16 C17 C27 112.9(3)
N16 C17 C18 108.0(3)
C27 C17 C18 113.5(3)
C17 C18 C19 118.5(3)
C19A C19 C18 110.6(3)
C25B C19A C20 114.6(3)
C25B C19A C19 117.7(3)
C20 C19A C19 127.6(3)
C19A C20 C21 121.9(3)
C19A C20 Br28 117.7(2)
C21 C20 Br28 120.3(2)
C21A C21 C20 121.6(3)
C21A C21 Br29 117.7(2)
C20 C21 Br29 120.3(2)
C25A C21A C21 114.6(3)
C25A C21A C22Y 117.0(4)
C21 C21A C22Y 127.3(4)
C25A C21A C22X 114.9(4)
C21 C21A C22X 130.2(4)
C22Y C21A C22X 15.2(4)
C23X C22X C21A 109.4(5)
C24X C23X C22X 115.3(7)
N25 C24X C23X 105.8(5)
C21A C22Y C23Y 107.2(5)
C22Y C23Y C24Y 111.4(5)
N25 C24Y C23Y 104.9(5)
C25A N25 C26 109.9(3)
C25A N25 C24Y 118.9(3)
C26 N25 C24Y 128.4(3)
C25A N25 C24X 120.1(4)
C26 N25 C24X 129.3(4)
C24Y N25 C24X 22.6(4)
C21A C25A C25B 124.0(3)
C21A C25A N25 128.6(3)
C25B C25A N25 107.2(3)
C19A C25B C25A 123.1(3)
C19A C25B N16 128.7(3)
C25A C25B N16 108.2(3)
O30 C26 N16 129.1(3)
O30 C26 N25 125.7(3)
N16 C26 N25 105.2(3)

loop_
_geom_bond_atom_site_label_1
_geom_bond_atom_site_label_2
_geom_bond_distance
Br13 C5 1.900(3)
Br14 C6 1.899(3)
Br28 C20 1.902(3)
Br29 C21 1.898(3)
N1 C10B 1.389(4)
N1 C11 1.394(4)
N1 C2 1.475(4)
C2 C3 1.502(5)
C2 C12 1.505(5)
C3 C4 1.539(4)
C4 C4A 1.509(4)
C4A C10B 1.369(4)
C4A C5 1.408(4)
C5 C6 1.398(4)
C6 C6A 1.402(4)
C6A C10A 1.374(4)
C6A C7 1.505(4)
C7 C8 1.527(5)
C8 C9 1.524(5)
C9 N10 1.454(4)
N10 C10A 1.380(4)
N10 C11 1.391(4)
C10A C10B 1.371(4)
C11 O15 1.216(4)
N16 C25B 1.379(4)
N16 C26 1.393(4)
N16 C17 1.476(4)
C17 C27 1.489(5)
C17 C18 1.507(5)
C18 C19 1.534(4)
C19 C19A 1.512(4)
C19A C25B 1.359(4)
C19A C20 1.405(4)
C20 C21 1.409(4)
C21 C21A 1.390(4)
C21A C25A 1.365(4)
C21A C22Y 1.487(7)
C21A C22X 1.574(8)
C22X C23X 1.548(11)
C23X C24X 1.528(10)
C24X N25 1.505(8)
C22Y C23Y 1.570(9)
C23Y C24Y 1.573(9)
C24Y N25 1.452(7)
N25 C25A 1.377(4)
N25 C26 1.394(4)
C25A C25B 1.375(4)
C26 O30 1.220(4)
